data_4119133
loop_
_publ_author_name
'Segawa, Yasutomo'
'Yamashita, Makoto'
'Nozaki, Kyoko'

_publ_section_title
;
 Syntheses of PBP Pincer Iridium Complexes: A Supporting Boryl Ligand
;
_journal_issue 26
_journal_name_full 'Journal of the American Chemical Society'
_journal_page_first 9201
_journal_page_last 9203
_journal_paper_doi 10.1021/ja9037092
_journal_volume 131
_journal_year 2009
_chemical_formula_sum 'C26 H48 B Ir N2 P2'
_chemical_formula_weight 653.61
_chemical_name_systematic
; 
 ? 
;
_space_group_IT_number 14
_symmetry_cell_setting monoclinic
_symmetry_space_group_name_Hall '-P 2yn'
_symmetry_space_group_name_H-M 'P 1 21/n 1'
_atom_sites_solution_hydrogens geom
_atom_sites_solution_primary direct
_atom_sites_solution_secondary difmap
_audit_creation_method SHELXL-97
_cell_angle_alpha 90
_cell_angle_beta 108.5165(15)
_cell_angle_gamma 90
_cell_formula_units_Z 4
_cell_length_a 10.650(4)
_cell_length_b 19.406(6)
_cell_length_c 14.428(5)
_cell_measurement_reflns_used 9828
_cell_measurement_temperature 103.1500
_cell_measurement_theta_max 27.4835
_cell_measurement_theta_min 3.0222
_cell_volume 2827.5(17)
_computing_cell_refinement 'RIGAKU CrystalClear'
_computing_data_collection 'RIGAKU CrystalClear'
_computing_data_reduction 'RIGAKU CrystalClear'
_computing_molecular_graphics ORTEP-III
_computing_structure_refinement 'SHELXL-97 (Sheldrick, 1997)'
_computing_structure_solution SIR-97
_diffrn_ambient_temperature 103(2)
_diffrn_detector_area_resol_mean 7.31
_diffrn_measured_fraction_theta_full 0.982
_diffrn_measured_fraction_theta_max 0.982
_diffrn_measurement_device_type 'RIGAKU/MSC Meacury CCD'
_diffrn_measurement_method 'omega scans'
_diffrn_radiation_monochromator graphite
_diffrn_radiation_source 'fine-focus sealed tube'
_diffrn_radiation_type MoK\a
_diffrn_radiation_wavelength 0.71070
_diffrn_reflns_av_R_equivalents 0.0400
_diffrn_reflns_av_sigmaI/netI 0.0359
_diffrn_reflns_limit_h_max 10
_diffrn_reflns_limit_h_min -12
_diffrn_reflns_limit_k_max 23
_diffrn_reflns_limit_k_min -23
_diffrn_reflns_limit_l_max 17
_diffrn_reflns_limit_l_min -15
_diffrn_reflns_number 18010
_diffrn_reflns_theta_full 25.00
_diffrn_reflns_theta_max 25.00
_diffrn_reflns_theta_min 3.05
_exptl_absorpt_coefficient_mu 4.852
_exptl_absorpt_correction_T_max 0.3768
_exptl_absorpt_correction_T_min 0.1953
_exptl_absorpt_correction_type numerical
_exptl_absorpt_process_details 'Jacobson, R. (1998) Private communication'
_exptl_crystal_colour Red
_exptl_crystal_density_diffrn 1.535
_exptl_crystal_density_method 'not measured'
_exptl_crystal_description Block
_exptl_crystal_F_000 1320
_exptl_crystal_size_max 0.50
_exptl_crystal_size_mid 0.25
_exptl_crystal_size_min 0.25
_refine_diff_density_max 1.712
_refine_diff_density_min -0.923
_refine_diff_density_rms 0.090
_refine_ls_extinction_method none
_refine_ls_goodness_of_fit_ref 1.016
_refine_ls_hydrogen_treatment mixed
_refine_ls_matrix_type full
_refine_ls_number_parameters 317
_refine_ls_number_reflns 4899
_refine_ls_number_restraints 0
_refine_ls_restrained_S_all 1.016
_refine_ls_R_factor_all 0.0245
_refine_ls_R_factor_gt 0.0214
_refine_ls_shift/su_max 0.001
_refine_ls_shift/su_mean 0.000
_refine_ls_structure_factor_coef Fsqd
_refine_ls_weighting_details 'calc w=1/[\s^2^(Fo^2^)+(0.0221P)^2^+0.0000P] where P=(Fo^2^+2Fc^2^)/3'
_refine_ls_weighting_scheme calc
_refine_ls_wR_factor_gt 0.0493
_refine_ls_wR_factor_ref 0.0505
_reflns_number_gt 4500
_reflns_number_total 4899
_reflns_threshold_expression >2sigma(I)
_cod_data_source_file ja9037092sup1.cif
_cod_data_source_block 9
_cod_depositor_comments
;
The following automatic conversions were performed:
'_atom_site_symetry_multiplicity' tag replaced with
'_atom_site_symmetry_multiplicity'.

Automatic conversion script
Id: cif_correct_tags 1440 2010-10-19 06:21:57Z saulius 

The following automatic conversions were performed:

'_symmetry_cell_setting' value 'Monoclinic' changed to 'monoclinic'
according to /home/saulius/struct/CIF-dictionaries/cif_core.dic
dictionary named 'cif_core.dic' version 2.4.2 from
2011-04-26.

'_exptl_absorpt_correction_type' value 'Numerical'
changed to 'numerical' according to
/home/saulius/struct/CIF-dictionaries/cif_core.dic dictionary named
'cif_core.dic' version 2.4.2 from 2011-04-26.

Automatic conversion script
Id: cif_fix_values 1891 2012-01-12 08:04:46Z andrius 
;
_cod_original_cell_volume 2827.4(16)
_cod_original_sg_symbol_H-M P21/n
_cod_database_code 4119133

loop_
_symmetry_equiv_pos_as_xyz
'x, y, z'
'-x+1/2, y+1/2, -z+1/2'
'-x, -y, -z'
'x-1/2, -y-1/2, z-1/2'

loop_
_atom_site_label
_atom_site_type_symbol
_atom_site_fract_x
_atom_site_fract_y
_atom_site_fract_z
_atom_site_U_iso_or_equiv
_atom_site_adp_type
_atom_site_occupancy
_atom_site_symmetry_multiplicity
_atom_site_calc_flag
_atom_site_refinement_flags
Ir1 Ir 0.616955(11) 0.240554(6) 0.569899(8) 0.01451(5) Uani 1 1 d .
B1 B 0.5544(3) 0.31052(18) 0.6520(2) 0.0165(8) Uani 1 1 d .
N1 N 0.4473(2) 0.30437(12) 0.69260(17) 0.0160(5) Uani 1 1 d .
C1 C 0.4377(3) 0.36295(15) 0.7453(2) 0.0140(6) Uani 1 1 d .
C2 C 0.5386(3) 0.40957(15) 0.7397(2) 0.0138(6) Uani 1 1 d .
N2 N 0.6066(2) 0.37807(13) 0.68299(17) 0.0158(6) Uani 1 1 d .
C3 C 0.3560(3) 0.37993(15) 0.7992(2) 0.0173(7) Uani 1 1 d .
H1 H 0.2885 0.3492 0.8031 0.021 Uiso 1 1 calc R
C4 C 0.3742(3) 0.44313(16) 0.8478(2) 0.0202(7) Uani 1 1 d .
H2 H 0.3184 0.4555 0.8850 0.024 Uiso 1 1 calc R
C5 C 0.4725(3) 0.48793(16) 0.8425(2) 0.0193(7) Uani 1 1 d .
H3 H 0.4835 0.5306 0.8765 0.023 Uiso 1 1 calc R
C6 C 0.5561(3) 0.47156(15) 0.7882(2) 0.0167(7) Uani 1 1 d .
H4 H 0.6235 0.5026 0.7848 0.020 Uiso 1 1 calc R
C7 C 0.3661(3) 0.24379(14) 0.6732(2) 0.0153(7) Uani 1 1 d .
H5 H 0.2778 0.2536 0.6257 0.018 Uiso 1 1 calc R
H6 H 0.3547 0.2254 0.7340 0.018 Uiso 1 1 calc R
P1 P 0.46130(7) 0.18177(4) 0.62066(5) 0.01346(17) Uani 1 1 d .
C8 C 0.5430(3) 0.12568(15) 0.7306(2) 0.0174(7) Uani 1 1 d .
C9 C 0.6215(3) 0.17406(16) 0.8129(2) 0.0219(7) Uani 1 1 d .
H7 H 0.6665 0.1469 0.8713 0.033 Uiso 1 1 calc R
H8 H 0.5607 0.2068 0.8282 0.033 Uiso 1 1 calc R
H9 H 0.6873 0.1994 0.7918 0.033 Uiso 1 1 calc R
C10 C 0.6439(3) 0.07669(17) 0.7090(2) 0.0244(8) Uani 1 1 d .
H10 H 0.7098 0.1037 0.6902 0.037 Uiso 1 1 calc R
H11 H 0.5979 0.0456 0.6555 0.037 Uiso 1 1 calc R
H12 H 0.6884 0.0496 0.7676 0.037 Uiso 1 1 calc R
C11 C 0.4461(3) 0.08337(16) 0.7669(2) 0.0224(7) Uani 1 1 d .
H13 H 0.4034 0.0484 0.7180 0.034 Uiso 1 1 calc R
H14 H 0.3785 0.1140 0.7772 0.034 Uiso 1 1 calc R
H15 H 0.4945 0.0607 0.8286 0.034 Uiso 1 1 calc R
C12 C 0.3199(3) 0.13461(16) 0.5301(2) 0.0217(7) Uani 1 1 d .
C13 C 0.2775(3) 0.18171(18) 0.4398(2) 0.0314(9) Uani 1 1 d .
H16 H 0.2017 0.1612 0.3899 0.047 Uiso 1 1 calc R
H17 H 0.3513 0.1870 0.4137 0.047 Uiso 1 1 calc R
H18 H 0.2524 0.2270 0.4585 0.047 Uiso 1 1 calc R
C14 C 0.3600(3) 0.06428(16) 0.5015(2) 0.0263(8) Uani 1 1 d .
H19 H 0.3846 0.0339 0.5587 0.039 Uiso 1 1 calc R
H20 H 0.4358 0.0697 0.4774 0.039 Uiso 1 1 calc R
H21 H 0.2855 0.0441 0.4500 0.039 Uiso 1 1 calc R
C15 C 0.1987(3) 0.12375(16) 0.5648(2) 0.0262(8) Uani 1 1 d .
H22 H 0.1302 0.0984 0.5147 0.039 Uiso 1 1 calc R
H23 H 0.1636 0.1686 0.5758 0.039 Uiso 1 1 calc R
H24 H 0.2250 0.0973 0.6258 0.039 Uiso 1 1 calc R
C16 C 0.7215(3) 0.40185(15) 0.6611(2) 0.0162(7) Uani 1 1 d .
H25 H 0.8012 0.4001 0.7197 0.019 Uiso 1 1 calc R
H26 H 0.7090 0.4496 0.6355 0.019 Uiso 1 1 calc R
P2 P 0.73542(7) 0.33947(4) 0.56512(6) 0.01462(17) Uani 1 1 d .
C17 C 0.6549(3) 0.39002(16) 0.4483(2) 0.0183(7) Uani 1 1 d .
C18 C 0.5144(3) 0.40816(17) 0.4486(2) 0.0252(8) Uani 1 1 d .
H27 H 0.5200 0.4370 0.5055 0.038 Uiso 1 1 calc R
H28 H 0.4661 0.3657 0.4517 0.038 Uiso 1 1 calc R
H29 H 0.4677 0.4334 0.3887 0.038 Uiso 1 1 calc R
C19 C 0.7270(3) 0.45717(16) 0.4388(2) 0.0219(7) Uani 1 1 d .
H30 H 0.8132 0.4461 0.4316 0.033 Uiso 1 1 calc R
H31 H 0.7401 0.4853 0.4976 0.033 Uiso 1 1 calc R
H32 H 0.6736 0.4829 0.3814 0.033 Uiso 1 1 calc R
C20 C 0.6392(3) 0.34477(17) 0.3582(2) 0.0261(8) Uani 1 1 d .
H33 H 0.5983 0.3717 0.2988 0.039 Uiso 1 1 calc R
H34 H 0.5829 0.3051 0.3597 0.039 Uiso 1 1 calc R
H35 H 0.7265 0.3285 0.3584 0.039 Uiso 1 1 calc R
C21 C 0.9229(3) 0.33773(16) 0.5959(2) 0.0187(7) Uani 1 1 d .
C22 C 0.9722(3) 0.28719(17) 0.6819(2) 0.0250(8) Uani 1 1 d .
H36 H 1.0686 0.2823 0.6996 0.037 Uiso 1 1 calc R
H37 H 0.9302 0.2422 0.6628 0.037 Uiso 1 1 calc R
H38 H 0.9494 0.3049 0.7381 0.037 Uiso 1 1 calc R
C23 C 0.9899(3) 0.40776(17) 0.6285(2) 0.0257(8) Uani 1 1 d .
H39 H 0.9701 0.4235 0.6869 0.038 Uiso 1 1 calc R
H40 H 0.9563 0.4415 0.5759 0.038 Uiso 1 1 calc R
H41 H 1.0859 0.4029 0.6436 0.038 Uiso 1 1 calc R
C24 C 0.9677(3) 0.31275(17) 0.5102(2) 0.0258(8) Uani 1 1 d .
H42 H 1.0646 0.3105 0.5310 0.039 Uiso 1 1 calc R
H43 H 0.9361 0.3449 0.4554 0.039 Uiso 1 1 calc R
H44 H 0.9310 0.2669 0.4897 0.039 Uiso 1 1 calc R
C25 C 0.6280(4) 0.14833(18) 0.4836(3) 0.0259(8) Uani 1 1 d .
C26 C 0.7356(4) 0.19055(18) 0.4882(3) 0.0263(8) Uani 1 1 d .
H45 H 0.643(3) 0.1063(15) 0.526(2) 0.014(8) Uiso 1 1 d .
H46 H 0.819(3) 0.1785(16) 0.530(2) 0.019(9) Uiso 1 1 d .
H47 H 0.735(3) 0.2171(16) 0.432(2) 0.016(8) Uiso 1 1 d .
H48 H 0.549(3) 0.1469(16) 0.423(2) 0.025(9) Uiso 1 1 d .

loop_
_atom_site_aniso_label
_atom_site_aniso_U_11
_atom_site_aniso_U_22
_atom_site_aniso_U_33
_atom_site_aniso_U_23
_atom_site_aniso_U_13
_atom_site_aniso_U_12
Ir1 0.01663(8) 0.01253(8) 0.01631(9) -0.00166(5) 0.00800(6) -0.00086(5)
B1 0.022(2) 0.0131(19) 0.0141(18) 0.0010(15) 0.0053(15) -0.0003(15)
N1 0.0178(14) 0.0093(13) 0.0226(14) -0.0037(11) 0.0088(11) -0.0029(10)
C1 0.0118(15) 0.0135(16) 0.0157(16) 0.0019(13) 0.0030(12) 0.0011(12)
C2 0.0143(16) 0.0150(16) 0.0116(15) 0.0020(13) 0.0037(12) 0.0031(12)
N2 0.0138(13) 0.0161(14) 0.0213(15) -0.0023(11) 0.0110(11) -0.0015(11)
C3 0.0122(16) 0.0173(17) 0.0224(17) 0.0008(14) 0.0054(13) 0.0009(13)
C4 0.0173(17) 0.0219(18) 0.0238(17) -0.0005(14) 0.0099(14) 0.0063(13)
C5 0.0219(18) 0.0140(17) 0.0195(17) -0.0032(13) 0.0031(14) 0.0034(13)
C6 0.0152(16) 0.0157(17) 0.0175(16) 0.0004(13) 0.0029(13) -0.0002(13)
C7 0.0123(17) 0.0117(16) 0.0227(19) -0.0018(12) 0.0067(14) -0.0014(12)
P1 0.0132(4) 0.0099(4) 0.0165(4) -0.0004(3) 0.0036(3) -0.0005(3)
C8 0.0181(17) 0.0167(17) 0.0182(17) 0.0027(14) 0.0069(13) 0.0042(13)
C9 0.0207(17) 0.0239(19) 0.0184(17) 0.0026(14) 0.0025(13) 0.0009(14)
C10 0.0245(19) 0.0246(19) 0.0240(18) 0.0057(15) 0.0074(14) 0.0100(15)
C11 0.0278(19) 0.0168(17) 0.0252(18) 0.0046(14) 0.0121(15) 0.0018(14)
C12 0.0188(17) 0.0180(18) 0.0240(18) -0.0019(14) 0.0007(14) -0.0024(13)
C13 0.033(2) 0.028(2) 0.0242(19) -0.0016(16) -0.0043(15) -0.0028(16)
C14 0.0248(18) 0.0211(19) 0.0295(19) -0.0071(15) 0.0035(15) -0.0056(14)
C15 0.0180(18) 0.0201(19) 0.037(2) -0.0092(16) 0.0032(15) -0.0084(14)
C16 0.0173(16) 0.0134(17) 0.0200(17) -0.0010(13) 0.0087(13) -0.0038(12)
P2 0.0149(4) 0.0133(4) 0.0170(4) -0.0004(3) 0.0069(3) 0.0001(3)
C17 0.0172(17) 0.0173(17) 0.0192(17) 0.0026(14) 0.0041(13) 0.0017(13)
C18 0.0178(17) 0.0254(19) 0.0283(19) 0.0077(15) 0.0016(14) 0.0059(14)
C19 0.0228(18) 0.0213(18) 0.0213(18) 0.0068(14) 0.0064(14) 0.0037(14)
C20 0.0276(19) 0.029(2) 0.0195(17) 0.0002(15) 0.0044(14) -0.0002(15)
C21 0.0156(16) 0.0199(18) 0.0211(17) 0.0035(14) 0.0065(13) 0.0021(13)
C22 0.0178(17) 0.030(2) 0.0256(18) 0.0051(16) 0.0045(14) 0.0057(15)
C23 0.0127(17) 0.029(2) 0.034(2) 0.0011(16) 0.0053(14) -0.0024(14)
C24 0.0214(18) 0.028(2) 0.0328(19) 0.0037(16) 0.0155(15) 0.0034(14)
C25 0.036(2) 0.0183(19) 0.027(2) -0.0092(16) 0.0153(17) 0.0019(16)
C26 0.039(2) 0.0179(19) 0.032(2) -0.0072(16) 0.0256(19) 0.0000(16)

loop_
_atom_type_symbol
_atom_type_description
_atom_type_scat_dispersion_real
_atom_type_scat_dispersion_imag
_atom_type_scat_source
C C 0.0033 0.0016 'International Tables Vol C Tables 4.2.6.8 and 6.1.1.4'
H H 0.0000 0.0000 'International Tables Vol C Tables 4.2.6.8 and 6.1.1.4'
B B 0.0013 0.0007 'International Tables Vol C Tables 4.2.6.8 and 6.1.1.4'
N N 0.0061 0.0033 'International Tables Vol C Tables 4.2.6.8 and 6.1.1.4'
P P 0.1023 0.0942 'International Tables Vol C Tables 4.2.6.8 and 6.1.1.4'
Ir Ir -1.4442 7.9887 'International Tables Vol C Tables 4.2.6.8 and 6.1.1.4'

loop_
_geom_angle_atom_site_label_1
_geom_angle_atom_site_label_2
_geom_angle_atom_site_label_3
_geom_angle
B1 Ir1 C25 161.92(14)
B1 Ir1 C26 161.27(14)
C25 Ir1 C26 36.81(12)
B1 Ir1 P2 75.37(10)
C25 Ir1 P2 122.01(10)
C26 Ir1 P2 86.48(9)
B1 Ir1 P1 75.30(10)
C25 Ir1 P1 87.18(10)
C26 Ir1 P1 122.78(9)
P2 Ir1 P1 150.67(3)
N2 B1 N1 103.1(3)
N2 B1 Ir1 128.2(2)
N1 B1 Ir1 128.6(2)
C1 N1 C7 129.3(2)
C1 N1 B1 111.1(2)
C7 N1 B1 119.6(2)
C3 C1 N1 132.3(3)
C3 C1 C2 120.1(3)
N1 C1 C2 107.5(2)
C6 C2 N2 132.1(3)
C6 C2 C1 120.6(3)
N2 C2 C1 107.2(3)
C2 N2 C16 128.8(2)
C2 N2 B1 111.1(2)
C16 N2 B1 119.9(2)
C1 C3 C4 118.8(3)
C1 C3 H1 120.6
C4 C3 H1 120.6
C5 C4 C3 120.8(3)
C5 C4 H2 119.6
C3 C4 H2 119.6
C4 C5 C6 121.1(3)
C4 C5 H3 119.4
C6 C5 H3 119.4
C2 C6 C5 118.5(3)
C2 C6 H4 120.7
C5 C6 H4 120.7
N1 C7 P1 103.5(2)
N1 C7 H5 111.1
P1 C7 H5 111.1
N1 C7 H6 111.1
P1 C7 H6 111.1
H5 C7 H6 109.0
C7 P1 C12 100.11(14)
C7 P1 C8 101.16(14)
C12 P1 C8 110.79(14)
C7 P1 Ir1 110.12(10)
C12 P1 Ir1 120.91(11)
C8 P1 Ir1 111.33(10)
C11 C8 C9 108.8(2)
C11 C8 C10 109.1(3)
C9 C8 C10 106.9(2)
C11 C8 P1 114.4(2)
C9 C8 P1 106.8(2)
C10 C8 P1 110.5(2)
C8 C9 H7 109.5
C8 C9 H8 109.5
H7 C9 H8 109.5
C8 C9 H9 109.5
H7 C9 H9 109.5
H8 C9 H9 109.5
C8 C10 H10 109.5
C8 C10 H11 109.5
H10 C10 H11 109.5
C8 C10 H12 109.5
H10 C10 H12 109.5
H11 C10 H12 109.5
C8 C11 H13 109.5
C8 C11 H14 109.5
H13 C11 H14 109.5
C8 C11 H15 109.5
H13 C11 H15 109.5
H14 C11 H15 109.5
C14 C12 C13 109.6(3)
C14 C12 C15 107.5(3)
C13 C12 C15 107.8(3)
C14 C12 P1 113.0(2)
C13 C12 P1 104.7(2)
C15 C12 P1 114.1(2)
C12 C13 H16 109.5
C12 C13 H17 109.5
H16 C13 H17 109.5
C12 C13 H18 109.5
H16 C13 H18 109.5
H17 C13 H18 109.5
C12 C14 H19 109.5
C12 C14 H20 109.5
H19 C14 H20 109.5
C12 C14 H21 109.5
H19 C14 H21 109.5
H20 C14 H21 109.5
C12 C15 H22 109.5
C12 C15 H23 109.5
H22 C15 H23 109.5
C12 C15 H24 109.5
H22 C15 H24 109.5
H23 C15 H24 109.5
N2 C16 P2 103.15(19)
N2 C16 H25 111.1
P2 C16 H25 111.1
N2 C16 H26 111.1
P2 C16 H26 111.1
H25 C16 H26 109.1
C16 P2 C21 99.31(13)
C16 P2 C17 101.64(14)
C21 P2 C17 111.11(13)
C16 P2 Ir1 109.98(9)
C21 P2 Ir1 121.38(10)
C17 P2 Ir1 110.98(10)
C20 C17 C18 106.8(2)
C20 C17 C19 109.4(3)
C18 C17 C19 108.6(3)
C20 C17 P2 110.7(2)
C18 C17 P2 106.3(2)
C19 C17 P2 114.7(2)
C17 C18 H27 109.5
C17 C18 H28 109.5
H27 C18 H28 109.5
C17 C18 H29 109.5
H27 C18 H29 109.5
H28 C18 H29 109.5
C17 C19 H30 109.5
C17 C19 H31 109.5
H30 C19 H31 109.5
C17 C19 H32 109.5
H30 C19 H32 109.5
H31 C19 H32 109.5
C17 C20 H33 109.5
C17 C20 H34 109.5
H33 C20 H34 109.5
C17 C20 H35 109.5
H33 C20 H35 109.5
H34 C20 H35 109.5
C22 C21 C23 108.1(3)
C22 C21 C24 109.5(3)
C23 C21 C24 107.0(2)
C22 C21 P2 105.3(2)
C23 C21 P2 114.0(2)
C24 C21 P2 112.9(2)
C21 C22 H36 109.5
C21 C22 H37 109.5
H36 C22 H37 109.5
C21 C22 H38 109.5
H36 C22 H38 109.5
H37 C22 H38 109.5
C21 C23 H39 109.5
C21 C23 H40 109.5
H39 C23 H40 109.5
C21 C23 H41 109.5
H39 C23 H41 109.5
H40 C23 H41 109.5
C21 C24 H42 109.5
C21 C24 H43 109.5
H42 C24 H43 109.5
C21 C24 H44 109.5
H42 C24 H44 109.5
H43 C24 H44 109.5
C26 C25 Ir1 71.74(19)
C26 C25 H45 119.0(16)
Ir1 C25 H45 110.1(16)
C26 C25 H48 120.4(18)
Ir1 C25 H48 109.6(18)
H45 C25 H48 116(2)
C25 C26 Ir1 71.45(19)
C25 C26 H46 118.9(19)
Ir1 C26 H46 110.6(18)
C25 C26 H47 119.6(17)
Ir1 C26 H47 111.5(18)
H46 C26 H47 115(3)

loop_
_geom_bond_atom_site_label_1
_geom_bond_atom_site_label_2
_geom_bond_distance
Ir1 B1 2.048(3)
Ir1 C25 2.205(3)
Ir1 C26 2.208(3)
Ir1 P2 2.3100(10)
Ir1 P1 2.3145(9)
B1 N2 1.439(4)
B1 N1 1.443(4)
N1 C1 1.389(4)
N1 C7 1.434(3)
C1 C3 1.378(4)
C1 C2 1.427(4)
C2 C6 1.374(4)
C2 N2 1.395(4)
N2 C16 1.434(3)
C3 C4 1.396(4)
C3 H1 0.9500
C4 C5 1.381(4)
C4 H2 0.9500
C5 C6 1.397(4)
C5 H3 0.9500
C6 H4 0.9500
C7 P1 1.881(3)
C7 H5 0.9900
C7 H6 0.9900
P1 C12 1.887(3)
P1 C8 1.893(3)
C8 C11 1.535(4)
C8 C9 1.536(4)
C8 C10 1.539(4)
C9 H7 0.9800
C9 H8 0.9800
C9 H9 0.9800
C10 H10 0.9800
C10 H11 0.9800
C10 H12 0.9800
C11 H13 0.9800
C11 H14 0.9800
C11 H15 0.9800
C12 C14 1.526(4)
C12 C13 1.537(4)
C12 C15 1.541(4)
C13 H16 0.9800
C13 H17 0.9800
C13 H18 0.9800
C14 H19 0.9800
C14 H20 0.9800
C14 H21 0.9800
C15 H22 0.9800
C15 H23 0.9800
C15 H24 0.9800
C16 P2 1.880(3)
C16 H25 0.9900
C16 H26 0.9900
P2 C21 1.903(3)
P2 C17 1.903(3)
C17 C20 1.533(4)
C17 C18 1.538(4)
C17 C19 1.540(4)
C18 H27 0.9800
C18 H28 0.9800
C18 H29 0.9800
C19 H30 0.9800
C19 H31 0.9800
C19 H32 0.9800
C20 H33 0.9800
C20 H34 0.9800
C20 H35 0.9800
C21 C22 1.537(4)
C21 C23 1.538(4)
C21 C24 1.538(4)
C22 H36 0.9800
C22 H37 0.9800
C22 H38 0.9800
C23 H39 0.9800
C23 H40 0.9800
C23 H41 0.9800
C24 H42 0.9800
C24 H43 0.9800
C24 H44 0.9800
C25 C26 1.393(5)
C25 H45 1.00(3)
C25 H48 1.01(3)
C26 H46 0.93(3)
C26 H47 0.96(3)

loop_
_geom_torsion_atom_site_label_1
_geom_torsion_atom_site_label_2
_geom_torsion_atom_site_label_3
_geom_torsion_atom_site_label_4
_geom_torsion
C25 Ir1 B1 N2 -173.0(3)
C26 Ir1 B1 N2 6.7(6)
P2 Ir1 B1 N2 -8.0(3)
P1 Ir1 B1 N2 172.4(3)
C25 Ir1 B1 N1 6.8(6)
C26 Ir1 B1 N1 -173.5(4)
P2 Ir1 B1 N1 171.8(3)
P1 Ir1 B1 N1 -7.8(3)
N2 B1 N1 C1 -1.1(3)
Ir1 B1 N1 C1 179.1(2)
N2 B1 N1 C7 177.2(2)
Ir1 B1 N1 C7 -2.6(4)
C7 N1 C1 C3 4.5(5)
B1 N1 C1 C3 -177.4(3)
C7 N1 C1 C2 -177.6(3)
B1 N1 C1 C2 0.5(3)
C3 C1 C2 C6 0.3(4)
N1 C1 C2 C6 -177.8(3)
C3 C1 C2 N2 178.5(3)
N1 C1 C2 N2 0.4(3)
C6 C2 N2 C16 2.3(5)
C1 C2 N2 C16 -175.6(3)
C6 C2 N2 B1 176.8(3)
C1 C2 N2 B1 -1.1(3)
N1 B1 N2 C2 1.3(3)
Ir1 B1 N2 C2 -178.8(2)
N1 B1 N2 C16 176.4(2)
Ir1 B1 N2 C16 -3.8(4)
N1 C1 C3 C4 177.5(3)
C2 C1 C3 C4 -0.1(4)
C1 C3 C4 C5 -0.2(4)
C3 C4 C5 C6 0.3(5)
N2 C2 C6 C5 -177.9(3)
C1 C2 C6 C5 -0.2(4)
C4 C5 C6 C2 -0.1(4)
C1 N1 C7 P1 -168.9(2)
B1 N1 C7 P1 13.1(3)
N1 C7 P1 C12 -145.7(2)
N1 C7 P1 C8 100.5(2)
N1 C7 P1 Ir1 -17.3(2)
B1 Ir1 P1 C7 12.67(15)
C25 Ir1 P1 C7 -162.84(15)
C26 Ir1 P1 C7 -172.73(17)
P2 Ir1 P1 C7 11.83(13)
B1 Ir1 P1 C12 128.61(15)
C25 Ir1 P1 C12 -46.90(15)
C26 Ir1 P1 C12 -56.79(18)
P2 Ir1 P1 C12 127.77(12)
B1 Ir1 P1 C8 -98.70(14)
C25 Ir1 P1 C8 85.79(15)
C26 Ir1 P1 C8 75.90(17)
P2 Ir1 P1 C8 -99.54(12)
C7 P1 C8 C11 64.7(2)
C12 P1 C8 C11 -40.8(3)
Ir1 P1 C8 C11 -178.34(18)
C7 P1 C8 C9 -55.8(2)
C12 P1 C8 C9 -161.25(19)
Ir1 P1 C8 C9 61.2(2)
C7 P1 C8 C10 -171.7(2)
C12 P1 C8 C10 82.8(2)
Ir1 P1 C8 C10 -54.8(2)
C7 P1 C12 C14 -158.9(2)
C8 P1 C12 C14 -52.8(3)
Ir1 P1 C12 C14 80.1(2)
C7 P1 C12 C13 81.9(2)
C8 P1 C12 C13 -172.0(2)
Ir1 P1 C12 C13 -39.1(2)
C7 P1 C12 C15 -35.7(3)
C8 P1 C12 C15 70.4(3)
Ir1 P1 C12 C15 -156.67(18)
C2 N2 C16 P2 -170.9(2)
B1 N2 C16 P2 15.1(3)
N2 C16 P2 C21 -147.61(19)
N2 C16 P2 C17 98.4(2)
N2 C16 P2 Ir1 -19.2(2)
B1 Ir1 P2 C16 13.83(14)
C25 Ir1 P2 C16 -171.62(15)
C26 Ir1 P2 C16 -161.49(15)
P1 Ir1 P2 C16 14.67(12)
B1 Ir1 P2 C21 128.87(15)
C25 Ir1 P2 C21 -56.57(17)
C26 Ir1 P2 C21 -46.45(16)
P1 Ir1 P2 C21 129.71(12)
B1 Ir1 P2 C17 -97.84(14)
C25 Ir1 P2 C17 76.71(16)
C26 Ir1 P2 C17 86.84(15)
P1 Ir1 P2 C17 -97.00(12)
C16 P2 C17 C20 -172.8(2)
C21 P2 C17 C20 82.4(2)
Ir1 P2 C17 C20 -55.9(2)
C16 P2 C17 C18 -57.1(2)
C21 P2 C17 C18 -162.0(2)
Ir1 P2 C17 C18 59.8(2)
C16 P2 C17 C19 62.9(2)
C21 P2 C17 C19 -42.0(3)
Ir1 P2 C17 C19 179.78(19)
C16 P2 C21 C22 81.6(2)
C17 P2 C21 C22 -172.0(2)
Ir1 P2 C21 C22 -38.8(2)
C16 P2 C21 C23 -36.7(2)
C17 P2 C21 C23 69.7(2)
Ir1 P2 C21 C23 -157.08(18)
C16 P2 C21 C24 -159.0(2)
C17 P2 C21 C24 -52.6(3)
Ir1 P2 C21 C24 80.6(2)
B1 Ir1 C25 C26 179.8(4)
P2 Ir1 C25 C26 17.0(3)
P1 Ir1 C25 C26 -166.0(2)
B1 Ir1 C26 C25 -179.8(4)
P2 Ir1 C26 C25 -165.6(2)
P1 Ir1 C26 C25 16.6(3)
